data_7244529
loop_
_publ_author_name
'Morla, Jhansi Rani'
'Nareddula, Dastagiri Reddy'

_publ_section_title
;
 Synthesis of dihydroisoquinolinone-4-methylboronic esters via domino
 Heck/borylation using a structurally characterized palladacycle as a
 catalyst
;
_journal_issue 11
_journal_name_full 'RSC Advances'
_journal_page_first 6762
_journal_page_last 6771
_journal_paper_doi 10.1039/D2RA00389A
_journal_volume 12
_journal_year 2022
_chemical_formula_moiety 'C21  H30  B1  N2  O2'
_chemical_formula_sum 'C20 H30 B N O5'
_chemical_formula_weight 375.26
_space_group_IT_number 14
_space_group_name_Hall '-P 2ybc'
_space_group_name_H-M_alt 'P 1 21/c 1'
_symmetry_cell_setting monoclinic
_symmetry_Int_Tables_number 14
_symmetry_space_group_name_Hall '-P 2ybc'
_symmetry_space_group_name_H-M 'P 1 21/c 1'
_atom_sites_solution_hydrogens geom
_audit_creation_date 2021-06-01T20:04:49-00:00
_audit_creation_method 'WinGX routine CIF_UPDATE'
_audit_update_record
;
2021-06-02 deposited with the CCDC.	2022-02-14 downloaded from the CCDC.
;
_cell_angle_alpha 90
_cell_angle_beta 88.740(14)
_cell_angle_gamma 90
_cell_formula_units_Z 4
_cell_length_a 9.3411(14)
_cell_length_b 10.4942(16)
_cell_length_c 21.238(4)
_cell_measurement_reflns_used 6333
_cell_measurement_temperature 298(2)
_cell_measurement_theta_max 29.5123
_cell_measurement_theta_min 3.4610
_cell_measurement_wavelength 0.71073
_cell_volume 2081.4(6)
_computing_molecular_graphics 'Ortep for Windows (Farrugia, 2012)'
_computing_publication_material 'WinGX publication routines (Farrugia, 2012)'
_computing_structure_refinement 'SHELXL-2018/3 (Sheldrick, 2018)'
_diffrn_ambient_temperature 298(2)
_diffrn_measured_fraction_theta_full 0.998
_diffrn_measured_fraction_theta_max 0.865
_diffrn_measurement_device_type 'Xcalibur, Eos'
_diffrn_radiation_probe x-ray
_diffrn_radiation_type MoK\a
_diffrn_radiation_wavelength 0.71073
_diffrn_reflns_av_R_equivalents 0.0342
_diffrn_reflns_av_unetI/netI 0.0335
_diffrn_reflns_Laue_measured_fraction_full 0.998
_diffrn_reflns_Laue_measured_fraction_max 0.865
_diffrn_reflns_limit_h_max 12
_diffrn_reflns_limit_h_min -12
_diffrn_reflns_limit_k_max 14
_diffrn_reflns_limit_k_min -14
_diffrn_reflns_limit_l_max 29
_diffrn_reflns_limit_l_min -28
_diffrn_reflns_number 22829
_diffrn_reflns_point_group_measured_fraction_full 0.998
_diffrn_reflns_point_group_measured_fraction_max 0.865
_diffrn_reflns_theta_full 25
_diffrn_reflns_theta_max 29.578
_diffrn_reflns_theta_min 3.468
_diffrn_standards_number 0
_exptl_absorpt_coefficient_mu 0.084
_exptl_absorpt_correction_type none
_exptl_crystal_colour colorless
_exptl_crystal_density_diffrn 1.197
_exptl_crystal_density_method 'not measured'
_exptl_crystal_description block
_exptl_crystal_F_000 808
_exptl_crystal_size_max 0.84
_exptl_crystal_size_mid 0.72
_exptl_crystal_size_min 0.48
_refine_diff_density_max 0.394
_refine_diff_density_min -0.219
_refine_diff_density_rms 0.041
_refine_ls_extinction_method none
_refine_ls_goodness_of_fit_ref 1.033
_refine_ls_hydrogen_treatment constr
_refine_ls_matrix_type full
_refine_ls_number_constraints 0
_refine_ls_number_parameters 252
_refine_ls_number_reflns 5058
_refine_ls_number_restraints 0
_refine_ls_restrained_S_all 1.033
_refine_ls_R_factor_all 0.0884
_refine_ls_R_factor_gt 0.0571
_refine_ls_shift/su_max 0.013
_refine_ls_shift/su_mean 0.001
_refine_ls_structure_factor_coef Fsqd
_refine_ls_weighting_details 'w=1/[\s^2^(Fo^2^)+(0.0600P)^2^+0.7779P] where P=(Fo^2^+2Fc^2^)/3'
_refine_ls_weighting_scheme calc
_refine_ls_wR_factor_gt 0.1346
_refine_ls_wR_factor_ref 0.1554
_reflns_Friedel_coverage 0
_reflns_number_gt 3461
_reflns_number_total 5058
_reflns_threshold_expression 'I > 2\s(I)'
_cod_data_source_file d2ra00389a2.cif
_cod_data_source_block ndr-mjr-20
_cod_original_cell_volume 2081.5(6)
_cod_original_sg_symbol_H-M 'P 21/c'
_cod_database_code 7244529
_shelx_shelxl_version_number 2018/3

loop_
_symmetry_equiv_pos_as_xyz
'x, y, z'
'-x, y+1/2, -z+1/2'
'-x, -y, -z'
'x, -y-1/2, z-1/2'

loop_
_atom_site_label
_atom_site_type_symbol
_atom_site_fract_x
_atom_site_fract_y
_atom_site_fract_z
_atom_site_U_iso_or_equiv
_atom_site_adp_type
_atom_site_occupancy
_atom_site_site_symmetry_order
_atom_site_calc_flag
_atom_site_refinement_flags_posn
_atom_site_refinement_flags_adp
_atom_site_refinement_flags_occupancy
_atom_site_disorder_assembly
_atom_site_disorder_group
O3 O 0.78010(14) 0.67107(13) 0.66893(6) 0.0501(3) Uani 1 1 d . . . . .
O2 O 0.69877(14) 0.80246(13) 0.95720(6) 0.0479(3) Uani 1 1 d . . . . .
O1 O 0.53244(14) 0.85564(13) 0.86299(6) 0.0513(4) Uani 1 1 d . . . . .
O5 O 0.85803(14) 0.36670(15) 0.96536(6) 0.0564(4) Uani 1 1 d . . . . .
O4 O 0.79629(16) 0.31460(15) 0.86497(7) 0.0626(4) Uani 1 1 d . . . . .
C2 C 0.73700(17) 0.74900(15) 0.90090(8) 0.0347(4) Uani 1 1 d . . . . .
N1 N 0.93832(16) 0.52854(14) 0.70891(7) 0.0436(4) Uani 1 1 d . . . . .
C4 C 0.68185(17) 0.73565(16) 0.78992(8) 0.0361(4) Uani 1 1 d . . . . .
H4 H 0.626272 0.758115 0.755858 0.043 Uiso 1 1 calc R U . . .
C3 C 0.64764(17) 0.78036(15) 0.84896(8) 0.0357(4) Uani 1 1 d . . . . .
C8 C 0.83713(18) 0.61878(16) 0.71497(8) 0.0359(4) Uani 1 1 d . . . . .
C5 C 0.80072(17) 0.65608(15) 0.78110(7) 0.0324(3) Uani 1 1 d . . . . .
C7 C 0.85301(17) 0.66949(15) 0.89235(8) 0.0335(4) Uani 1 1 d . . . . .
H7 H 0.909807 0.648614 0.926256 0.04 Uiso 1 1 calc R U . . .
C6 C 0.88527(16) 0.62015(14) 0.83245(7) 0.0309(3) Uani 1 1 d . . . . .
C11 C 1.01245(17) 0.53121(16) 0.82250(8) 0.0362(4) Uani 1 1 d . . . . .
C13 C 1.03329(18) 0.44002(17) 0.87936(8) 0.0414(4) Uani 1 1 d . . . . .
H13A H 1.072375 0.488496 0.913866 0.05 Uiso 1 1 calc R U . . .
H13B H 1.103173 0.375604 0.867344 0.05 Uiso 1 1 calc R U . . .
C10 C 0.9835(2) 0.45144(17) 0.76335(8) 0.0454(4) Uani 1 1 d . . . . .
H10A H 1.06979 0.404987 0.751601 0.055 Uiso 1 1 calc R U . . .
H10B H 0.909397 0.389456 0.773356 0.055 Uiso 1 1 calc R U . . .
C12 C 1.14868(19) 0.6111(2) 0.81272(10) 0.0519(5) Uani 1 1 d . . . . .
H12A H 1.141331 0.660341 0.774843 0.078 Uiso 1 1 calc R U . . .
H12B H 1.230191 0.555598 0.80924 0.078 Uiso 1 1 calc R U . . .
H12C H 1.15977 0.667243 0.847951 0.078 Uiso 1 1 calc R U . . .
C14 C 0.6688(2) 0.2865(2) 0.90183(10) 0.0520(5) Uani 1 1 d . . . . .
C15 C 0.7279(2) 0.2891(2) 0.97102(10) 0.0528(5) Uani 1 1 d . . . . .
C9 C 0.9797(3) 0.4860(2) 0.64622(10) 0.0657(6) Uani 1 1 d . . . . .
H9A H 0.924994 0.412009 0.635547 0.099 Uiso 1 1 calc R U . . .
H9B H 1.079831 0.465205 0.645096 0.099 Uiso 1 1 calc R U . . .
H9C H 0.961837 0.552748 0.616482 0.099 Uiso 1 1 calc R U . . .
B1 B 0.8938(2) 0.37205(19) 0.90327(10) 0.0404(4) Uani 1 1 d . . . . .
C20 C 0.7851(2) 0.7751(3) 1.01099(10) 0.0664(7) Uani 1 1 d . . . . .
H20A H 0.881064 0.804619 1.003071 0.1 Uiso 1 1 calc R U . . .
H20B H 0.786183 0.684854 1.018333 0.1 Uiso 1 1 calc R U . . .
H20C H 0.745441 0.817646 1.047401 0.1 Uiso 1 1 calc R U . . .
C1 C 0.4400(2) 0.8896(2) 0.81235(12) 0.0678(7) Uani 1 1 d . . . . .
H1A H 0.493398 0.937046 0.781138 0.102 Uiso 1 1 calc R U . . .
H1B H 0.362327 0.940827 0.828484 0.102 Uiso 1 1 calc R U . . .
H1C H 0.402575 0.813644 0.793658 0.102 Uiso 1 1 calc R U . . .
C16 C 0.5632(3) 0.3918(3) 0.88707(13) 0.0800(8) Uani 1 1 d . . . . .
H16A H 0.59938 0.471721 0.901891 0.12 Uiso 1 1 calc R U . . .
H16B H 0.472859 0.373964 0.907597 0.12 Uiso 1 1 calc R U . . .
H16C H 0.550704 0.396207 0.842378 0.12 Uiso 1 1 calc R U . . .
C19 C 0.6325(3) 0.3559(3) 1.01797(12) 0.0812(8) Uani 1 1 d . . . . .
H19A H 0.677849 0.35786 1.058086 0.122 Uiso 1 1 calc R U . . .
H19B H 0.543053 0.311306 1.021892 0.122 Uiso 1 1 calc R U . . .
H19C H 0.615478 0.44152 1.004032 0.122 Uiso 1 1 calc R U . . .
C18 C 0.7752(3) 0.1610(3) 0.99640(16) 0.0986(10) Uani 1 1 d . . . . .
H18A H 0.839078 0.121002 0.966415 0.148 Uiso 1 1 calc R U . . .
H18B H 0.692865 0.107721 1.003491 0.148 Uiso 1 1 calc R U . . .
H18C H 0.823506 0.173311 1.035365 0.148 Uiso 1 1 calc R U . . .
C17 C 0.6091(3) 0.1603(3) 0.87986(16) 0.0915(9) Uani 1 1 d . . . . .
H17A H 0.583445 0.167021 0.836467 0.137 Uiso 1 1 calc R U . . .
H17B H 0.525813 0.13891 0.904945 0.137 Uiso 1 1 calc R U . . .
H17C H 0.680235 0.095082 0.884249 0.137 Uiso 1 1 calc R U . . .

loop_
_atom_site_aniso_label
_atom_site_aniso_U_11
_atom_site_aniso_U_22
_atom_site_aniso_U_33
_atom_site_aniso_U_23
_atom_site_aniso_U_13
_atom_site_aniso_U_12
O3 0.0612(8) 0.0551(8) 0.0343(7) 0.0055(6) -0.0063(6) -0.0004(7)
O2 0.0512(7) 0.0553(8) 0.0375(7) -0.0098(6) -0.0039(5) 0.0134(6)
O1 0.0475(7) 0.0533(8) 0.0534(8) -0.0036(6) -0.0066(6) 0.0198(6)
O5 0.0471(7) 0.0778(10) 0.0444(8) 0.0095(7) -0.0057(6) -0.0099(7)
O4 0.0664(9) 0.0744(10) 0.0470(8) -0.0071(7) 0.0018(7) -0.0228(8)
C2 0.0381(9) 0.0314(8) 0.0346(8) -0.0018(7) -0.0014(7) -0.0017(7)
N1 0.0551(9) 0.0430(8) 0.0325(8) -0.0020(6) 0.0044(6) 0.0030(7)
C4 0.0374(8) 0.0349(8) 0.0363(9) 0.0035(7) -0.0096(7) 0.0007(7)
C3 0.0342(8) 0.0301(8) 0.0428(9) 0.0003(7) -0.0037(7) 0.0029(7)
C8 0.0412(9) 0.0339(8) 0.0325(8) 0.0012(7) -0.0021(7) -0.0080(7)
C5 0.0373(8) 0.0284(7) 0.0317(8) 0.0021(6) -0.0018(6) -0.0027(6)
C7 0.0361(8) 0.0324(8) 0.0321(8) 0.0016(7) -0.0067(6) 0.0017(7)
C6 0.0335(8) 0.0255(7) 0.0338(8) 0.0021(6) -0.0025(6) -0.0022(6)
C11 0.0367(8) 0.0336(8) 0.0382(9) 0.0038(7) 0.0000(7) 0.0038(7)
C13 0.0425(9) 0.0380(9) 0.0439(10) 0.0039(8) -0.0048(7) 0.0079(8)
C10 0.0577(11) 0.0368(9) 0.0416(10) -0.0020(8) 0.0036(8) 0.0090(8)
C12 0.0407(10) 0.0535(11) 0.0615(12) 0.0086(10) 0.0031(9) -0.0001(9)
C14 0.0515(11) 0.0507(11) 0.0538(12) 0.0004(9) -0.0025(9) -0.0083(9)
C15 0.0469(11) 0.0606(13) 0.0509(12) 0.0138(10) -0.0009(9) -0.0045(9)
C9 0.0832(16) 0.0721(15) 0.0413(11) -0.0086(11) 0.0128(10) 0.0091(13)
B1 0.0468(11) 0.0332(9) 0.0413(11) 0.0049(8) -0.0038(9) 0.0068(8)
C20 0.0669(14) 0.0956(18) 0.0372(11) -0.0149(11) -0.0103(9) 0.0184(13)
C1 0.0539(12) 0.0734(15) 0.0770(16) -0.0060(13) -0.0208(11) 0.0273(11)
C16 0.0759(16) 0.0892(19) 0.0757(17) 0.0079(15) -0.0186(13) 0.0125(15)
C19 0.0596(14) 0.123(2) 0.0603(15) -0.0105(15) 0.0047(11) -0.0045(15)
C18 0.108(2) 0.0810(19) 0.107(2) 0.0506(18) -0.0062(18) 0.0013(17)
C17 0.0905(19) 0.0702(17) 0.114(2) -0.0173(17) -0.0100(17) -0.0295(15)

loop_
_atom_type_symbol
_atom_type_description
_atom_type_scat_dispersion_real
_atom_type_scat_dispersion_imag
_atom_type_scat_source
C C 0.0033 0.0016 'International Tables Vol C Tables 4.2.6.8 and 6.1.1.4'
H H 0 0 'International Tables Vol C Tables 4.2.6.8 and 6.1.1.4'
B B 0.0013 0.0007 'International Tables Vol C Tables 4.2.6.8 and 6.1.1.4'
N N 0.0061 0.0033 'International Tables Vol C Tables 4.2.6.8 and 6.1.1.4'
O O 0.0106 0.006 'International Tables Vol C Tables 4.2.6.8 and 6.1.1.4'

loop_
_geom_angle_atom_site_label_1
_geom_angle_atom_site_label_2
_geom_angle_atom_site_label_3
_geom_angle
_geom_angle_site_symmetry_1
_geom_angle_site_symmetry_3
_geom_angle_publ_flag
C2 O2 C20 118.27(14) . . ?
C3 O1 C1 117.67(15) . . ?
B1 O5 C15 106.81(15) . . ?
B1 O4 C14 108.59(15) . . ?
O2 C2 C7 123.79(15) . . ?
O2 C2 C3 115.76(14) . . ?
C7 C2 C3 120.45(15) . . ?
C8 N1 C9 118.60(16) . . ?
C8 N1 C10 121.54(14) . . ?
C9 N1 C10 118.34(16) . . ?
C3 C4 C5 119.70(15) . . ?
O1 C3 C4 124.45(15) . . ?
O1 C3 C2 115.76(15) . . ?
C4 C3 C2 119.79(15) . . ?
O3 C8 N1 123.09(16) . . ?
O3 C8 C5 121.96(15) . . ?
N1 C8 C5 114.92(14) . . ?
C4 C5 C6 120.79(15) . . ?
C4 C5 C8 116.56(14) . . ?
C6 C5 C8 122.54(14) . . ?
C2 C7 C6 119.81(15) . . ?
C7 C6 C5 119.36(14) . . ?
C7 C6 C11 120.31(14) . . ?
C5 C6 C11 120.32(14) . . ?
C6 C11 C12 109.06(14) . . ?
C6 C11 C10 107.24(13) . . ?
C12 C11 C10 110.30(15) . . ?
C6 C11 C13 112.33(13) . . ?
C12 C11 C13 108.87(14) . . ?
C10 C11 C13 109.04(14) . . ?
C11 C13 B1 114.56(14) . . ?
N1 C10 C11 113.49(14) . . ?
O4 C14 C17 108.48(19) . . ?
O4 C14 C16 105.76(18) . . ?
C17 C14 C16 109.1(2) . . ?
O4 C14 C15 101.56(15) . . ?
C17 C14 C15 116.1(2) . . ?
C16 C14 C15 114.90(19) . . ?
O5 C15 C19 105.93(19) . . ?
O5 C15 C18 105.89(18) . . ?
C19 C15 C18 110.6(2) . . ?
O5 C15 C14 103.82(15) . . ?
C19 C15 C14 114.35(18) . . ?
C18 C15 C14 115.2(2) . . ?
O5 B1 O4 113.93(17) . . ?
O5 B1 C13 121.47(17) . . ?
O4 B1 C13 124.59(17) . . ?

loop_
_geom_bond_atom_site_label_1
_geom_bond_atom_site_label_2
_geom_bond_distance
_geom_bond_site_symmetry_2
_geom_bond_publ_flag
O3 C8 1.250(2) . ?
O2 C2 1.361(2) . ?
O2 C20 1.442(2) . ?
O1 C3 1.363(2) . ?
O1 C1 1.439(2) . ?
O5 B1 1.354(2) . ?
O5 C15 1.466(2) . ?
O4 B1 1.374(2) . ?
O4 C14 1.441(2) . ?
C2 C7 1.377(2) . ?
C2 C3 1.436(2) . ?
N1 C8 1.342(2) . ?
N1 C9 1.449(2) . ?
N1 C10 1.480(2) . ?
C4 C3 1.370(2) . ?
C4 C5 1.399(2) . ?
C8 C5 1.490(2) . ?
C5 C6 1.412(2) . ?
C7 C6 1.400(2) . ?
C6 C11 1.522(2) . ?
C11 C12 1.534(2) . ?
C11 C10 1.539(2) . ?
C11 C13 1.556(2) . ?
C13 B1 1.561(3) . ?
C14 C17 1.514(3) . ?
C14 C16 1.518(3) . ?
C14 C15 1.581(3) . ?
C15 C19 1.497(3) . ?
C15 C18 1.517(3) . ?
